data_7225472
loop_
_publ_author_name
'de la Cerda-Pedro, J. E.'
'Arcos-Ramos, R.'
'Maldonado-Dom\'inguez, M.'
'Rojas-Lima, S.'
'Romero-\'Avila, M.'
'Carre\'on-Castro, M. P.'
'Santillan, R.'
'Farf\'an, N.'
'L\'opez-Ruiz, H.'

_publ_section_title
;
 Engineering organic semiconducting solids. Multicomponent access to
 crystalline 3-(4-aryl-1,2,3-triazolyl)coumarins
;
_journal_issue 29
_journal_name_full CrystEngComm
_journal_page_first 5562
_journal_paper_doi 10.1039/C6CE01041E
_journal_volume 18
_journal_year 2016
_chemical_formula_moiety 'C18 H13 N3 O3'
_chemical_formula_sum 'C18 H13 N3 O3'
_chemical_formula_weight 319.31
_chemical_melting_point 487
_chemical_name_common 5b
_chemical_name_systematic '6-methoxy-3-(4-phenyl-1H-1,2,3-triazol-1-yl)-2H-chromen-2-one '
_space_group_crystal_system monoclinic
_space_group_IT_number 14
_space_group_name_Hall '-P 2yn'
_space_group_name_H-M_alt 'P 1 21/n 1'
_symmetry_space_group_name_Hall '-P 2yn'
_symmetry_space_group_name_H-M 'P 1 21/n 1'
_atom_sites_solution_hydrogens geom
_atom_sites_solution_primary direct
_atom_sites_solution_secondary difmap
_audit_creation_date 2015-11-07
_audit_creation_method
;
Olex2 1.2
(compiled 2014.09.19 svn.r3010 for OlexSys, GUI svn.r4874)
;
_audit_update_record
;
2016-02-24 deposited with the CCDC.
2016-06-03 downloaded from the CCDC.
;
_cell_angle_alpha 90.00
_cell_angle_beta 111.527(4)
_cell_angle_gamma 90.00
_cell_formula_units_Z 4
_cell_length_a 14.0621(5)
_cell_length_b 6.4884(3)
_cell_length_c 17.3730(7)
_cell_measurement_reflns_used 4509
_cell_measurement_temperature 293(2)
_cell_measurement_theta_max 66.9591
_cell_measurement_theta_min 3.3758
_cell_volume 1474.55(11)
_computing_cell_refinement
;
CrysAlisPro, Agilent Technologies,
Version 1.171.35.15 (release 03-08-2011 CrysAlis171 .NET)
(compiled Aug  3 2011,13:03:54)
;
_computing_data_collection
;
CrysAlisPro, Agilent Technologies,
Version 1.171.35.15 (release 03-08-2011 CrysAlis171 .NET)
(compiled Aug  3 2011,13:03:54)
;
_computing_data_reduction
;
CrysAlisPro, Agilent Technologies,
Version 1.171.35.15 (release 03-08-2011 CrysAlis171 .NET)
(compiled Aug  3 2011,13:03:54)
;
_computing_molecular_graphics 'Olex2 (Dolomanov et al., 2009)'
_computing_publication_material 'Olex2 (Dolomanov et al., 2009)'
_computing_structure_refinement 'XL (Sheldrick, 2008)'
_computing_structure_solution 'XS (Sheldrick, 2008)'
_diffrn_ambient_temperature 293(2)
_diffrn_detector_area_resol_mean 10.3659
_diffrn_measured_fraction_theta_full 1.000
_diffrn_measured_fraction_theta_max 1.000
_diffrn_measurement_details
;
  1 omega -108.00  -81.00   1.0000    1.5100
omega____ theta____ kappa____ phi______ frames
    -      -41.5504  -99.0000   90.0000 27

  2 omega  -50.00   28.00   1.0000    1.5100
omega____ theta____ kappa____ phi______ frames
    -      -41.5504   38.0000    0.0000 78

  3 omega -108.00  -81.00   1.0000    1.5100
omega____ theta____ kappa____ phi______ frames
    -      -41.5504  -99.0000  -30.0000 27

  4 omega -120.00  -23.00   1.0000    1.5100
omega____ theta____ kappa____ phi______ frames
    -      -41.5504  -77.0000   30.0000 97

  5 omega   83.00  159.00   1.0000    6.0600
omega____ theta____ kappa____ phi______ frames
    -      107.0110   45.0000 -120.0000 76

  6 omega   42.00   85.00   1.0000    6.0600
omega____ theta____ kappa____ phi______ frames
    -      107.0110  -45.0000   90.0000 43

  7 omega   52.00   90.00   1.0000    6.0600
omega____ theta____ kappa____ phi______ frames
    -      107.0110  -45.0000  120.0000 38

  8 omega   57.00   99.00   1.0000    6.0600
omega____ theta____ kappa____ phi______ frames
    -      107.0110  -45.0000 -180.0000 42

  9 omega   45.00   70.00   1.0000    6.0600
omega____ theta____ kappa____ phi______ frames
    -      107.0110  -30.0000 -120.0000 25

 10 omega   26.00  107.00   1.0000    6.0600
omega____ theta____ kappa____ phi______ frames
    -      107.0110  -94.0000   30.0000 81

 11 omega   30.00   91.00   1.0000    6.0600
omega____ theta____ kappa____ phi______ frames
    -      107.0110  -30.0000   30.0000 61

 12 omega   38.00   73.00   1.0000    6.0600
omega____ theta____ kappa____ phi______ frames
    -      107.0110  -61.0000  -60.0000 35

 13 omega -120.00   -8.00   1.0000    1.5100
omega____ theta____ kappa____ phi______ frames
    -      -41.5504  -77.0000 -120.0000 112

 14 omega -120.00   -8.00   1.0000    1.5100
omega____ theta____ kappa____ phi______ frames
    -      -41.5504  -77.0000  120.0000 112

 15 omega   18.00   99.00   1.0000    1.5100
omega____ theta____ kappa____ phi______ frames
    -       41.5504 -125.0000 -150.0000 81

 16 omega   23.00  109.00   1.0000    6.0600
omega____ theta____ kappa____ phi______ frames
    -      107.0110  -94.0000 -120.0000 86

 17 omega   76.00  178.00   1.0000    6.0600
omega____ theta____ kappa____ phi______ frames
    -      107.0110   30.0000  150.0000 102

 18 omega   73.00  178.00   1.0000    6.0600
omega____ theta____ kappa____ phi______ frames
    -      107.0110   77.0000   60.0000 105

 19 omega   73.00  178.00   1.0000    6.0600
omega____ theta____ kappa____ phi______ frames
    -      107.0110   77.0000  -90.0000 105

 20 omega   77.00  178.00   1.0000    6.0600
omega____ theta____ kappa____ phi______ frames
    -      107.0110   61.0000 -180.0000 101

 21 omega   46.00  178.00   1.0000    6.0600
omega____ theta____ kappa____ phi______ frames
    -      107.0110   15.0000   30.0000 132

 22 omega -116.00  -12.00   1.0000    1.5100
omega____ theta____ kappa____ phi______ frames
    -      -41.5504  -57.0000  -60.0000 104

 23 omega -120.00  -84.00   1.0000    1.5100
omega____ theta____ kappa____ phi______ frames
    -      -41.5504 -159.0000  108.0000 36

 24 omega   72.00  119.00   1.0000    1.5100
omega____ theta____ kappa____ phi______ frames
    -       41.5504  159.0000  140.0000 47
;
_diffrn_measurement_device_type 'Xcalibur, Atlas, Gemini'
_diffrn_measurement_method '\w scans'
_diffrn_orient_matrix_UB_11 -0.1088854000
_diffrn_orient_matrix_UB_12 -0.0716900000
_diffrn_orient_matrix_UB_13 -0.0529401000
_diffrn_orient_matrix_UB_21 0.0265112000
_diffrn_orient_matrix_UB_22 0.0142021000
_diffrn_orient_matrix_UB_23 -0.0783831000
_diffrn_orient_matrix_UB_31 0.0362592000
_diffrn_orient_matrix_UB_32 -0.2258284000
_diffrn_orient_matrix_UB_33 0.0119079000
_diffrn_radiation_monochromator graphite
_diffrn_radiation_type CuK\a
_diffrn_radiation_wavelength 1.54184
_diffrn_reflns_av_R_equivalents 0.0296
_diffrn_reflns_av_unetI/netI 0.0181
_diffrn_reflns_limit_h_max 16
_diffrn_reflns_limit_h_min -16
_diffrn_reflns_limit_k_max 6
_diffrn_reflns_limit_k_min -7
_diffrn_reflns_limit_l_max 20
_diffrn_reflns_limit_l_min -20
_diffrn_reflns_number 13711
_diffrn_reflns_theta_full 67.07
_diffrn_reflns_theta_max 67.07
_diffrn_reflns_theta_min 3.48
_diffrn_source 'Enhance (Cu) X-ray Source'
_exptl_absorpt_coefficient_mu 0.829
_exptl_absorpt_correction_T_max 1.00000
_exptl_absorpt_correction_T_min 0.80613
_exptl_absorpt_correction_type multi-scan
_exptl_absorpt_process_details
;
CrysAlisPro, Agilent Technologies,
Version 1.171.35.15 (release 03-08-2011 CrysAlis171 .NET)
(compiled Aug  3 2011,13:03:54)
Empirical absorption correction using spherical harmonics,
 implemented in SCALE3 ABSPACK scaling algorithm.
;
_exptl_crystal_colour yellow
_exptl_crystal_colour_lustre clear
_exptl_crystal_colour_modifier yellowish
_exptl_crystal_colour_primary yellow
_exptl_crystal_density_diffrn 1.438
_exptl_crystal_density_method 'not measured'
_exptl_crystal_description prism
_exptl_crystal_F_000 664
_exptl_crystal_recrystallization_method 'Re-crystallisation from solvent: Ethyl Acetate'
_exptl_crystal_size_max 0.4504
_exptl_crystal_size_mid 0.2365
_exptl_crystal_size_min 0.1107
_refine_diff_density_max 0.124
_refine_diff_density_min -0.231
_refine_diff_density_rms 0.047
_refine_ls_extinction_method none
_refine_ls_goodness_of_fit_ref 1.040
_refine_ls_hydrogen_treatment constr
_refine_ls_matrix_type full
_refine_ls_number_parameters 218
_refine_ls_number_reflns 2638
_refine_ls_number_restraints 0
_refine_ls_restrained_S_all 1.040
_refine_ls_R_factor_all 0.0479
_refine_ls_R_factor_gt 0.0382
_refine_ls_shift/su_max 0.000
_refine_ls_shift/su_mean 0.000
_refine_ls_structure_factor_coef Fsqd
_refine_ls_weighting_details 'calc w=1/[\s^2^(Fo^2^)+(0.0620P)^2^+0.1495P] where P=(Fo^2^+2Fc^2^)/3'
_refine_ls_weighting_scheme calc
_refine_ls_wR_factor_gt 0.0987
_refine_ls_wR_factor_ref 0.1076
_reflns_number_gt 2144
_reflns_number_total 2638
_reflns_threshold_expression >2sigma(I)
_cod_data_source_file c6ce01041e2.cif
_cod_data_source_block 5b
_cod_depositor_comments 'Adding full bibliography for 7225471--7225478.cif.'
_cod_original_cell_volume 1474.55(10)
_cod_database_code 7225472
_reflns_odcompleteness_completeness 99.93
_reflns_odcompleteness_iscentric 1
_reflns_odcompleteness_theta 66.97
_olex2_refinement_description
;
1. Fixed Uiso
 At 1.2 times of:
  All C(H) groups
 At 1.5 times of:
  All C(H,H,H) groups
2.a Aromatic/amide H refined with riding coordinates:
 C4(H4), C5(H5), C7(H7), C8(H8), C9(H9), C12(H12), C13(H13), C14(H14),
 C15(H15), C16(H16)
2.b Idealised Me refined as rotating group:
 C17(H17A,H17B,H17C)
;
_olex2_submission_special_instructions 'No special instructions were received'

loop_
_space_group_symop_id
_space_group_symop_operation_xyz
1 'x, y, z'
2 '-x+1/2, y+1/2, -z+1/2'
3 '-x, -y, -z'
4 'x-1/2, -y-1/2, z-1/2'

loop_
_atom_site_label
_atom_site_type_symbol
_atom_site_fract_x
_atom_site_fract_y
_atom_site_fract_z
_atom_site_U_iso_or_equiv
_atom_site_adp_type
_atom_site_occupancy
_atom_site_calc_flag
_atom_site_refinement_flags_posn
O1 O 0.80470(8) 0.09648(18) 0.16123(6) 0.0533(3) Uani 1 d .
O2 O 0.69945(10) 0.3588(2) 0.13277(9) 0.0781(4) Uani 1 d .
O3 O 1.14977(8) -0.29740(18) 0.15840(7) 0.0603(3) Uani 1 d .
N1 N 0.78831(9) 0.54417(19) 0.02718(7) 0.0451(3) Uani 1 d .
N2 N 0.84601(10) 0.6456(2) -0.00823(8) 0.0550(3) Uani 1 d .
N3 N 0.79256(10) 0.8025(2) -0.04766(9) 0.0556(3) Uani 1 d .
C2 C 0.77142(12) 0.2797(3) 0.12273(10) 0.0519(4) Uani 1 d .
C3 C 0.82649(10) 0.3602(2) 0.07217(8) 0.0448(3) Uani 1 d .
C4 C 0.91055(10) 0.2658(2) 0.06968(9) 0.0460(3) Uani 1 d .
H4 H 0.9452 0.3218 0.0381 0.055 Uiso 1 calc R
C5 C 1.03457(11) -0.0249(2) 0.11712(9) 0.0472(3) Uani 1 d .
H5 H 1.0734 0.0277 0.0884 0.057 Uiso 1 calc R
C6 C 1.06375(10) -0.2061(2) 0.16139(9) 0.0467(3) Uani 1 d .
C7 C 1.00587(11) -0.2854(2) 0.20537(9) 0.0487(4) Uani 1 d .
H7 H 1.0259 -0.4068 0.2354 0.058 Uiso 1 calc R
C8 C 0.91929(11) -0.1835(2) 0.20409(9) 0.0500(4) Uani 1 d .
H8 H 0.8805 -0.2358 0.2330 0.060 Uiso 1 calc R
C9 C 0.69717(11) 0.6408(3) 0.00918(9) 0.0510(4) Uani 1 d .
H9 H 0.6441 0.6032 0.0261 0.061 Uiso 1 calc R
C10 C 0.69996(10) 0.8045(2) -0.03892(8) 0.0453(3) Uani 1 d .
C11 C 0.62215(11) 0.9626(2) -0.07750(8) 0.0459(3) Uani 1 d .
C12 C 0.64775(12) 1.1472(2) -0.10561(9) 0.0512(4) Uani 1 d .
H12 H 0.7150 1.1713 -0.1003 0.061 Uiso 1 calc R
C13 C 0.57384(13) 1.2954(3) -0.14140(10) 0.0587(4) Uani 1 d .
H13 H 0.5917 1.4182 -0.1602 0.070 Uiso 1 calc R
C14 C 0.47349(13) 1.2615(3) -0.14935(10) 0.0611(4) Uani 1 d .
H14 H 0.4242 1.3624 -0.1722 0.073 Uiso 1 calc R
C15 C 0.44726(13) 1.0775(3) -0.12325(11) 0.0626(5) Uani 1 d .
H15 H 0.3797 1.0531 -0.1295 0.075 Uiso 1 calc R
C16 C 0.52055(11) 0.9285(3) -0.08776(10) 0.0553(4) Uani 1 d .
H16 H 0.5018 0.8044 -0.0706 0.066 Uiso 1 calc R
C17 C 1.18865(13) -0.4737(3) 0.20838(12) 0.0646(5) Uani 1 d .
H17A H 1.1391 -0.5826 0.1915 0.097 Uiso 1 calc GR
H17B H 1.2026 -0.4398 0.2653 0.097 Uiso 1 calc GR
H17C H 1.2506 -0.5178 0.2022 0.097 Uiso 1 calc GR
C18 C 0.94703(10) 0.0794(2) 0.11539(8) 0.0435(3) Uani 1 d .
C19 C 0.89094(10) -0.0036(2) 0.15963(8) 0.0441(3) Uani 1 d .

loop_
_atom_site_aniso_label
_atom_site_aniso_U_11
_atom_site_aniso_U_22
_atom_site_aniso_U_33
_atom_site_aniso_U_23
_atom_site_aniso_U_13
_atom_site_aniso_U_12
O1 0.0485(5) 0.0553(7) 0.0615(6) 0.0117(5) 0.0265(5) 0.0038(5)
O2 0.0761(8) 0.0762(9) 0.1041(10) 0.0311(8) 0.0590(8) 0.0268(7)
O3 0.0580(6) 0.0571(7) 0.0711(7) 0.0162(6) 0.0298(5) 0.0143(5)
N1 0.0439(6) 0.0428(7) 0.0486(6) 0.0011(5) 0.0169(5) -0.0008(5)
N2 0.0516(7) 0.0502(8) 0.0668(8) 0.0115(6) 0.0261(6) 0.0048(6)
N3 0.0522(7) 0.0526(8) 0.0650(8) 0.0105(6) 0.0251(6) 0.0061(6)
C2 0.0493(8) 0.0507(9) 0.0585(8) 0.0061(7) 0.0231(7) 0.0035(7)
C3 0.0439(7) 0.0426(8) 0.0457(7) 0.0001(6) 0.0139(6) -0.0016(6)
C4 0.0449(7) 0.0470(8) 0.0473(7) 0.0032(6) 0.0185(6) -0.0035(6)
C5 0.0460(7) 0.0486(9) 0.0490(7) 0.0042(6) 0.0198(6) -0.0022(6)
C6 0.0428(7) 0.0460(9) 0.0475(7) -0.0008(6) 0.0123(6) 0.0002(6)
C7 0.0512(8) 0.0436(8) 0.0477(7) 0.0049(6) 0.0140(6) -0.0014(6)
C8 0.0508(8) 0.0505(9) 0.0501(8) 0.0060(7) 0.0201(6) -0.0046(7)
C9 0.0443(7) 0.0519(9) 0.0579(8) 0.0058(7) 0.0199(6) 0.0029(7)
C10 0.0453(7) 0.0442(8) 0.0445(7) -0.0029(6) 0.0142(6) -0.0013(6)
C11 0.0495(8) 0.0463(9) 0.0399(7) -0.0024(6) 0.0142(6) 0.0019(6)
C12 0.0497(8) 0.0504(9) 0.0505(7) -0.0021(7) 0.0148(6) -0.0013(7)
C13 0.0663(10) 0.0487(9) 0.0587(9) 0.0055(7) 0.0200(7) 0.0045(8)
C14 0.0620(9) 0.0635(11) 0.0559(9) 0.0091(8) 0.0194(7) 0.0176(8)
C15 0.0494(8) 0.0753(13) 0.0645(9) 0.0092(9) 0.0225(7) 0.0088(8)
C16 0.0512(8) 0.0582(10) 0.0573(8) 0.0086(7) 0.0208(7) 0.0027(7)
C17 0.0638(10) 0.0562(11) 0.0739(11) 0.0131(8) 0.0255(8) 0.0151(8)
C18 0.0420(7) 0.0427(8) 0.0435(7) -0.0004(6) 0.0131(5) -0.0034(6)
C19 0.0413(7) 0.0451(8) 0.0439(7) -0.0007(6) 0.0131(6) -0.0026(6)

loop_
_atom_type_symbol
_atom_type_description
_atom_type_scat_dispersion_real
_atom_type_scat_dispersion_imag
_atom_type_scat_source
C C 0.0181 0.0091 'International Tables Vol C Tables 4.2.6.8 and 6.1.1.4'
H H 0.0000 0.0000 'International Tables Vol C Tables 4.2.6.8 and 6.1.1.4'
N N 0.0311 0.0180 'International Tables Vol C Tables 4.2.6.8 and 6.1.1.4'
O O 0.0492 0.0322 'International Tables Vol C Tables 4.2.6.8 and 6.1.1.4'

loop_
_exptl_crystal_face_index_h
_exptl_crystal_face_index_k
_exptl_crystal_face_index_l
_exptl_crystal_face_perp_dist
_exptl_oxdiff_crystal_face_indexfrac_h
_exptl_oxdiff_crystal_face_indexfrac_k
_exptl_oxdiff_crystal_face_indexfrac_l
_exptl_oxdiff_crystal_face_x
_exptl_oxdiff_crystal_face_y
_exptl_oxdiff_crystal_face_z
6 0 5 0.0755 6.0000 0.0000 4.9999 -0.9180 -0.2328 0.2771
-3 4 0 0.1936 -3.0000 4.0000 0.0001 0.0399 -0.0227 -1.0121
0 0 10 0.0554 -0.0000 -0.0000 10.0000 -0.5294 -0.7838 0.1191
0 -1 -10 0.0519 0.0000 -1.0000 -10.0000 0.6011 0.7696 0.1067
2 0 -11 0.0519 2.0000 0.0000 -11.0000 0.3646 0.9152 -0.0585
-2 0 11 0.0589 -2.0000 -0.0000 11.0000 -0.3646 -0.9152 0.0585
5 0 -11 0.0726 5.0000 0.0000 -11.0000 0.0379 0.9948 0.0503
3 -4 0 0.2351 3.0000 -4.0000 -0.0001 -0.0399 0.0227 1.0121
-7 0 10 0.0796 -7.0000 -0.0000 10.0000 0.2328 -0.9694 -0.1347
9 0 -7 0.0855 9.0000 0.0000 -7.0001 -0.6094 0.7873 0.2430
9 0 -4 0.0897 9.0000 0.0000 -4.0001 -0.7682 0.5521 0.2787
-5 -1 -6 0.0727 -5.0000 -1.0000 -6.0000 0.9338 0.3235 -0.0269
-1 4 2 0.1946 -1.0000 4.0000 2.0001 -0.2838 -0.1265 -0.9158
3 0 8 0.0637 3.0000 -0.0000 8.0000 -0.7502 -0.5475 0.2040
-3 -1 -8 0.0622 -3.0000 -1.0000 -8.0000 0.8219 0.5333 0.0218
1 0 10 0.0523 1.0000 -0.0000 10.0000 -0.6383 -0.7573 0.1553
0 -1 -10 0.0519 0.0000 -1.0000 -10.0000 0.6011 0.7696 0.1067
-5 0 11 0.0691 -5.0000 -0.0000 11.0000 -0.0379 -0.9948 -0.0503
0 -4 5 0.2149 0.0000 -4.0000 4.9999 0.0221 -0.4487 0.9629
-8 -1 8 0.0899 -8.0000 -1.0000 8.0000 0.5193 -0.8534 0.0310

loop_
_geom_angle_atom_site_label_1
_geom_angle_atom_site_label_2
_geom_angle_atom_site_label_3
_geom_angle
C2 O1 C19 123.09(12)
C6 O3 C17 118.32(12)
N2 N1 C3 119.33(12)
N2 N1 C9 110.09(12)
C9 N1 C3 130.53(12)
N3 N2 N1 107.02(12)
N2 N3 C10 109.80(13)
O1 C2 C3 116.38(13)
O2 C2 O1 117.23(14)
O2 C2 C3 126.39(15)
N1 C3 C2 116.98(13)
C4 C3 N1 121.59(13)
C4 C3 C2 121.42(14)
C3 C4 C18 120.37(13)
C6 C5 C18 120.27(13)
O3 C6 C5 115.74(13)
O3 C6 C7 124.14(14)
C5 C6 C7 120.13(14)
C8 C7 C6 120.07(14)
C19 C8 C7 119.23(14)
N1 C9 C10 105.34(13)
N3 C10 C11 122.43(13)
C9 C10 N3 107.74(13)
C9 C10 C11 129.83(14)
C12 C11 C10 121.08(14)
C12 C11 C16 118.59(14)
C16 C11 C10 120.32(14)
C13 C12 C11 120.51(15)
C14 C13 C12 120.28(16)
C15 C14 C13 119.49(16)
C14 C15 C16 120.54(16)
C15 C16 C11 120.56(16)
C5 C18 C4 123.67(13)
C5 C18 C19 118.24(13)
C19 C18 C4 118.09(13)
O1 C19 C18 120.39(13)
C8 C19 O1 117.54(13)
C8 C19 C18 122.07(13)

loop_
_geom_bond_atom_site_label_1
_geom_bond_atom_site_label_2
_geom_bond_distance
O1 C2 1.3603(19)
O1 C19 1.3849(17)
O2 C2 1.2031(19)
O3 C6 1.3650(18)
O3 C17 1.419(2)
N1 N2 1.3551(17)
N1 C3 1.4201(19)
N1 C9 1.3562(19)
N2 N3 1.3011(19)
N3 C10 1.3654(19)
C2 C3 1.464(2)
C3 C4 1.346(2)
C4 C18 1.434(2)
C5 C6 1.382(2)
C5 C18 1.395(2)
C6 C7 1.402(2)
C7 C8 1.378(2)
C8 C19 1.375(2)
C9 C10 1.361(2)
C10 C11 1.470(2)
C11 C12 1.390(2)
C11 C16 1.391(2)
C12 C13 1.385(2)
C13 C14 1.384(2)
C14 C15 1.374(3)
C15 C16 1.382(2)
C18 C19 1.396(2)

loop_
_geom_torsion_atom_site_label_1
_geom_torsion_atom_site_label_2
_geom_torsion_atom_site_label_3
_geom_torsion_atom_site_label_4
_geom_torsion
O1 C2 C3 N1 175.87(12)
O1 C2 C3 C4 -5.3(2)
O2 C2 C3 N1 -3.4(2)
O2 C2 C3 C4 175.45(17)
O3 C6 C7 C8 -179.29(13)
N1 N2 N3 C10 -0.36(17)
N1 C3 C4 C18 -179.64(12)
N1 C9 C10 N3 -0.59(16)
N1 C9 C10 C11 179.28(14)
N2 N1 C3 C2 168.04(13)
N2 N1 C3 C4 -10.8(2)
N2 N1 C9 C10 0.38(17)
N2 N3 C10 C9 0.61(17)
N2 N3 C10 C11 -179.27(13)
N3 C10 C11 C12 -17.7(2)
N3 C10 C11 C16 161.31(14)
C2 O1 C19 C8 177.13(13)
C2 O1 C19 C18 -1.7(2)
C2 C3 C4 C18 1.6(2)
C3 N1 N2 N3 177.72(12)
C3 N1 C9 C10 -177.02(13)
C3 C4 C18 C5 -178.73(14)
C3 C4 C18 C19 2.2(2)
C4 C18 C19 O1 -2.3(2)
C4 C18 C19 C8 178.94(13)
C5 C6 C7 C8 0.5(2)
C5 C18 C19 O1 178.64(12)
C5 C18 C19 C8 -0.2(2)
C6 C5 C18 C4 -178.72(13)
C6 C5 C18 C19 0.3(2)
C6 C7 C8 C19 -0.3(2)
C7 C8 C19 O1 -178.69(13)
C7 C8 C19 C18 0.1(2)
C9 N1 N2 N3 -0.02(17)
C9 N1 C3 C2 -14.8(2)
C9 N1 C3 C4 166.39(15)
C9 C10 C11 C12 162.49(15)
C9 C10 C11 C16 -18.5(2)
C10 C11 C12 C13 -179.62(14)
C10 C11 C16 C15 179.35(15)
C11 C12 C13 C14 0.2(2)
C12 C11 C16 C15 -1.7(2)
C12 C13 C14 C15 -1.6(3)
C13 C14 C15 C16 1.3(3)
C14 C15 C16 C11 0.3(3)
C16 C11 C12 C13 1.4(2)
C17 O3 C6 C5 174.51(14)
C17 O3 C6 C7 -5.7(2)
C18 C5 C6 O3 179.29(13)
C18 C5 C6 C7 -0.5(2)
C19 O1 C2 O2 -175.32(15)
C19 O1 C2 C3 5.3(2)
